data_7023200
loop_
_publ_author_name
'Rao, Sowmya'
'Mague, Joel T.'
'Balakrishna, Maravanji S.'

_publ_section_title
;
 Synthesis, transition metal chemistry and catalytic reactions of
 ferrocenylbis(phosphonite), [Fe{C5H4P(OC6H3(OMe-o)(C3H5-p))2}2].
;
_journal_issue 32
_journal_name_full 'Dalton transactions (Cambridge, England : 2003)'
_journal_page_first 11695
_journal_page_last 11708
_journal_paper_doi 10.1039/c3dt50995h
_journal_volume 42
_journal_year 2013
_chemical_formula_moiety 'C70 H80 Cl4 Fe O8 P2 Ru2'
_chemical_formula_sum 'C70 H80 Cl4 Fe O8 P2 Ru2'
_chemical_formula_weight 1511.07
_chemical_name_systematic
;
Bis{\h^5^-[bis(2-methoxy-4-(3-propenyl)(dichloro(\h^6^-
(4-(2-propyl)toluene)ruthenium(II)phosphino]cylopentadienyl}
iron(II)
;
_space_group_IT_number 2
_symmetry_cell_setting triclinic
_symmetry_space_group_name_Hall '-P 1'
_symmetry_space_group_name_H-M 'P -1'
_atom_sites_solution_hydrogens geom
_atom_sites_solution_primary direct
_atom_sites_solution_secondary difmap
_audit_creation_method SHELXL-97
_cell_angle_alpha 78.967(3)
_cell_angle_beta 86.074(3)
_cell_angle_gamma 84.913(3)
_cell_formula_units_Z 2
_cell_length_a 13.320(3)
_cell_length_b 14.572(3)
_cell_length_c 19.016(4)
_cell_measurement_reflns_used 4626
_cell_measurement_temperature 195(2)
_cell_measurement_theta_max 26.79
_cell_measurement_theta_min 2.35
_cell_volume 3603.5(13)
_computing_cell_refinement 'Bruker SAINT (Bruker-AXS 2009a)'
_computing_data_collection 'Bruker APEX2 (Bruker-AXS, 2009)'
_computing_data_reduction 'Bruker SAINT (Bruker-AXS 2009a)'
_computing_molecular_graphics 'Bruker SHELXTL(Bruker-AXS 2008)'
_computing_publication_material 'Bruker SHELXTL(Bruker-AXS 2008)'
_computing_structure_refinement 'SHELXL (Sheldrick, 2008)'
_computing_structure_solution 'SHELXS (Sheldrick, 2008)'
_diffrn_ambient_temperature 195(2)
_diffrn_measured_fraction_theta_full 0.985
_diffrn_measured_fraction_theta_max 0.985
_diffrn_measurement_device_type 'Bruker APEX-I CCD'
_diffrn_measurement_method '\f and \w scans'
_diffrn_radiation_monochromator graphite
_diffrn_radiation_source 'fine-focus sealed tube'
_diffrn_radiation_type MoK\a
_diffrn_radiation_wavelength 0.71073
_diffrn_reflns_av_R_equivalents 0.1013
_diffrn_reflns_av_sigmaI/netI 0.0906
_diffrn_reflns_limit_h_max 16
_diffrn_reflns_limit_h_min -16
_diffrn_reflns_limit_k_max 18
_diffrn_reflns_limit_k_min -17
_diffrn_reflns_limit_l_max 24
_diffrn_reflns_limit_l_min 0
_diffrn_reflns_number 70854
_diffrn_reflns_theta_full 26.87
_diffrn_reflns_theta_max 26.87
_diffrn_reflns_theta_min 2.18
_exptl_absorpt_coefficient_mu 0.856
_exptl_absorpt_correction_T_max 0.9425
_exptl_absorpt_correction_T_min 0.6956
_exptl_absorpt_correction_type multi-scan
_exptl_absorpt_process_details 'TWINABS (Sheldrick, 2008a)'
_exptl_crystal_colour orange
_exptl_crystal_density_diffrn 1.393
_exptl_crystal_density_method 'not measured'
_exptl_crystal_description Slab
_exptl_crystal_F_000 1552
_exptl_crystal_size_max 0.17
_exptl_crystal_size_mid 0.16
_exptl_crystal_size_min 0.07
_refine_diff_density_max 1.179
_refine_diff_density_min -0.971
_refine_diff_density_rms 0.139
_refine_ls_extinction_method none
_refine_ls_goodness_of_fit_ref 1.030
_refine_ls_hydrogen_treatment constr
_refine_ls_matrix_type full
_refine_ls_number_parameters 813
_refine_ls_number_reflns 15313
_refine_ls_number_restraints 78
_refine_ls_restrained_S_all 1.029
_refine_ls_R_factor_all 0.1048
_refine_ls_R_factor_gt 0.0614
_refine_ls_shift/su_max 0.006
_refine_ls_shift/su_mean 0.000
_refine_ls_structure_factor_coef Fsqd
_refine_ls_weighting_details 'calc w=1/[\s^2^(Fo^2^)+(0.0846P)^2^+5.9787P] where P=(Fo^2^+2Fc^2^)/3'
_refine_ls_weighting_scheme calc
_refine_ls_wR_factor_gt 0.1527
_refine_ls_wR_factor_ref 0.1801
_reflns_number_gt 10241
_reflns_number_total 15313
_reflns_threshold_expression >2sigma(I)
_cod_data_source_file c3dt50995h.txt
_cod_data_source_block msb424_0m
_cod_depositor_comments
;
The following automatic conversions were performed:

'_symmetry_cell_setting' value 'Triclinic' changed to 'triclinic'
according to /home/saulius/struct/CIF-dictionaries/cif_core.dic
dictionary named 'cif_core.dic' version 2.4.2 from 2011-04-26.

Automatic conversion script
Id: cif_fix_values 1891 2012-01-12 08:04:46Z andrius 
;
_cod_original_cell_volume 3603.6(12)
_cod_original_sg_symbol_H-M P-1
_cod_database_code 7023200

loop_
_symmetry_equiv_pos_as_xyz
'x, y, z'
'-x, -y, -z'

loop_
_atom_site_label
_atom_site_type_symbol
_atom_site_fract_x
_atom_site_fract_y
_atom_site_fract_z
_atom_site_U_iso_or_equiv
_atom_site_adp_type
_atom_site_occupancy
_atom_site_symmetry_multiplicity
_atom_site_calc_flag
_atom_site_refinement_flags
_atom_site_disorder_assembly
_atom_site_disorder_group
Ru1 Ru 0.16506(6) 0.37825(6) 0.06508(4) 0.0290(2) Uani 1 1 d . . .
Fe1 Fe 0.5000 0.5000 0.0000 0.0259(4) Uani 1 2 d S . .
Cl1 Cl 0.21036(18) 0.46554(19) -0.05155(13) 0.0386(6) Uani 1 1 d . . .
Cl2 Cl 0.18933(18) 0.51652(19) 0.10939(14) 0.0394(6) Uani 1 1 d . . .
P1 P 0.33268(17) 0.32764(17) 0.07966(13) 0.0255(5) Uani 1 1 d . . .
O1 O 0.3440(5) 0.2193(4) 0.0679(3) 0.0337(16) Uani 1 1 d . . .
O2 O 0.4085(5) 0.2008(5) -0.0649(4) 0.0492(18) Uani 1 1 d . A .
O3 O 0.3782(4) 0.3215(5) 0.1579(3) 0.0333(17) Uani 1 1 d . . .
O4 O 0.3212(5) 0.1594(5) 0.2386(4) 0.0368(17) Uani 1 1 d . . .
C1 C 0.4370(7) 0.1703(7) 0.0567(5) 0.031(2) Uani 1 1 d . A .
C2 C 0.4937(7) 0.1282(7) 0.1142(5) 0.038(2) Uani 1 1 d . . .
H2 H 0.4711 0.1341 0.1617 0.045 Uiso 1 1 calc R . .
C3 C 0.5832(7) 0.0776(7) 0.1017(6) 0.045(3) Uani 1 1 d . A .
H3 H 0.6237 0.0517 0.1410 0.054 Uiso 1 1 calc R . .
C4 C 0.6158(6) 0.0635(7) 0.0346(6) 0.045(2) Uani 1 1 d D . .
C5 C 0.5601(8) 0.1068(7) -0.0239(5) 0.046(2) Uani 1 1 d . A .
H5 H 0.5833 0.0998 -0.0711 0.055 Uiso 1 1 calc R . .
C6 C 0.4722(7) 0.1593(7) -0.0130(5) 0.036(2) Uani 1 1 d . . .
C7 C 0.4448(10) 0.2026(9) -0.1365(5) 0.067(3) Uani 1 1 d . . .
H7A H 0.5074 0.2345 -0.1453 0.100 Uiso 1 1 calc R A .
H7B H 0.3942 0.2363 -0.1690 0.100 Uiso 1 1 calc R . .
H7C H 0.4579 0.1383 -0.1449 0.100 Uiso 1 1 calc R . .
C8 C 0.7097(7) 0.0018(8) 0.0204(7) 0.071(3) Uani 0.50 1 d PD A 1
H8A H 0.6952 -0.0645 0.0373 0.085 Uiso 0.50 1 calc PR A 1
H8B H 0.7246 0.0108 -0.0321 0.085 Uiso 0.50 1 calc PR A 1
C9 C 0.8011(14) 0.0189(19) 0.0548(15) 0.082(5) Uani 0.50 1 d PDU A 1
H9 H 0.7854 0.0298 0.1021 0.099 Uiso 0.50 1 calc PR A 1
C10 C 0.8973(18) 0.023(3) 0.0375(19) 0.104(7) Uani 0.50 1 d PDU A 1
H10A H 0.9232 0.0135 -0.0085 0.125 Uiso 0.50 1 calc PR A 1
H10B H 0.9415 0.0358 0.0710 0.125 Uiso 0.50 1 calc PR A 1
C8A C 0.7097(7) 0.0018(8) 0.0204(7) 0.071(3) Uani 0.50 1 d PD A 2
H8A1 H 0.7132 -0.0537 0.0597 0.085 Uiso 0.50 1 calc PR A 2
H8A2 H 0.7021 -0.0210 -0.0246 0.085 Uiso 0.50 1 calc PR A 2
C9A C 0.8081(13) 0.0460(17) 0.0142(15) 0.082(5) Uani 0.50 1 d PDU A 2
H9A H 0.8250 0.0915 -0.0268 0.099 Uiso 0.50 1 calc PR A 2
C10A C 0.872(3) 0.021(3) 0.0670(16) 0.104(7) Uani 0.50 1 d PDU A 2
H10C H 0.8541 -0.0249 0.1078 0.125 Uiso 0.50 1 calc PR A 2
H10D H 0.9342 0.0481 0.0637 0.125 Uiso 0.50 1 calc PR A 2
C11 C 0.3289(7) 0.3188(9) 0.2262(6) 0.042(3) Uani 1 1 d . . .
C12 C 0.3159(8) 0.4035(7) 0.2503(6) 0.040(3) Uani 1 1 d . . .
H12 H 0.3337 0.4600 0.2198 0.048 Uiso 1 1 calc R . .
C13 C 0.2762(8) 0.4041(8) 0.3200(6) 0.047(3) Uani 1 1 d . . .
H13 H 0.2663 0.4615 0.3370 0.057 Uiso 1 1 calc R . .
C14 C 0.2519(8) 0.3239(8) 0.3633(5) 0.047(3) Uani 1 1 d D . .
C15 C 0.2661(7) 0.2397(7) 0.3381(5) 0.036(2) Uani 1 1 d . . .
H15 H 0.2492 0.1829 0.3685 0.043 Uiso 1 1 calc R . .
C16 C 0.3049(7) 0.2388(8) 0.2684(5) 0.034(2) Uani 1 1 d . . .
C17 C 0.2932(8) 0.0750(8) 0.2810(6) 0.048(3) Uani 1 1 d . . .
H17A H 0.3259 0.0646 0.3268 0.073 Uiso 1 1 calc R . .
H17B H 0.3145 0.0231 0.2559 0.073 Uiso 1 1 calc R . .
H17C H 0.2198 0.0783 0.2899 0.073 Uiso 1 1 calc R . .
C18 C 0.2019(8) 0.3254(9) 0.4370(5) 0.060(3) Uani 1 1 d D . .
H18A H 0.2247 0.2676 0.4703 0.071 Uiso 1 1 calc R . .
H18B H 0.2229 0.3797 0.4552 0.071 Uiso 1 1 calc R . .
C19 C 0.0891(10) 0.3320(11) 0.4359(9) 0.089(5) Uani 1 1 d DU . .
H19 H 0.0609 0.2810 0.4220 0.107 Uiso 1 1 calc R . .
C20 C 0.0252(15) 0.3981(13) 0.4514(10) 0.124(7) Uani 1 1 d DU . .
H20A H 0.0485 0.4512 0.4657 0.148 Uiso 1 1 calc R . .
H20B H -0.0451 0.3937 0.4485 0.148 Uiso 1 1 calc R . .
C21 C 0.4412(7) 0.3738(6) 0.0295(5) 0.026(2) Uani 1 1 d . . .
C22 C 0.5393(6) 0.3720(6) 0.0595(5) 0.029(2) Uani 1 1 d . . .
H22 H 0.5530 0.3594 0.1089 0.035 Uiso 1 1 calc R . .
C23 C 0.6111(8) 0.3929(7) -0.0001(6) 0.041(3) Uani 1 1 d . . .
H23 H 0.6815 0.3963 0.0031 0.050 Uiso 1 1 calc R . .
C24 C 0.5600(8) 0.4073(7) -0.0632(6) 0.039(3) Uani 1 1 d . . .
H24 H 0.5906 0.4227 -0.1101 0.047 Uiso 1 1 calc R . .
C25 C 0.4578(7) 0.3960(7) -0.0478(5) 0.035(2) Uani 1 1 d . . .
H25 H 0.4077 0.4018 -0.0820 0.042 Uiso 1 1 calc R . .
C26 C 0.0667(7) 0.3000(7) 0.0119(7) 0.046(3) Uani 1 1 d . . .
C27 C 0.0032(7) 0.3735(8) 0.0348(6) 0.039(3) Uani 1 1 d . . .
H27 H -0.0388 0.4135 0.0016 0.047 Uiso 1 1 calc R . .
C28 C 0.0016(7) 0.3874(9) 0.1037(6) 0.042(3) Uani 1 1 d . . .
H28 H -0.0406 0.4384 0.1165 0.050 Uiso 1 1 calc R . .
C29 C 0.0608(8) 0.3288(9) 0.1582(6) 0.051(3) Uani 1 1 d . . .
C30 C 0.1183(8) 0.2529(9) 0.1373(8) 0.055(4) Uani 1 1 d . . .
H30 H 0.1570 0.2110 0.1716 0.066 Uiso 1 1 calc R . .
C31 C 0.1203(7) 0.2375(8) 0.0683(7) 0.053(3) Uani 1 1 d . . .
H31 H 0.1585 0.1835 0.0570 0.063 Uiso 1 1 calc R . .
C32 C 0.0659(9) 0.2953(9) -0.0678(8) 0.063(3) Uani 1 1 d . . .
H32 H 0.0558 0.3607 -0.0956 0.076 Uiso 1 1 calc R . .
C33 C 0.1608(10) 0.2490(10) -0.0977(8) 0.085(4) Uani 1 1 d . . .
H33A H 0.2193 0.2806 -0.0885 0.127 Uiso 1 1 calc R . .
H33B H 0.1566 0.2534 -0.1495 0.127 Uiso 1 1 calc R . .
H33C H 0.1683 0.1829 -0.0744 0.127 Uiso 1 1 calc R . .
C34 C -0.0321(10) 0.2426(11) -0.0729(9) 0.088(5) Uani 1 1 d . . .
H34A H -0.0259 0.1800 -0.0428 0.132 Uiso 1 1 calc R . .
H34B H -0.0390 0.2368 -0.1228 0.132 Uiso 1 1 calc R . .
H34C H -0.0918 0.2784 -0.0563 0.132 Uiso 1 1 calc R . .
C35 C 0.0582(8) 0.3491(11) 0.2331(6) 0.065(4) Uani 1 1 d . . .
H35A H -0.0120 0.3573 0.2512 0.098 Uiso 1 1 calc R . .
H35B H 0.0917 0.4066 0.2324 0.098 Uiso 1 1 calc R . .
H35C H 0.0934 0.2966 0.2645 0.098 Uiso 1 1 calc R . .
Ru2 Ru 0.66321(6) 0.04981(6) 0.39626(4) 0.0316(2) Uani 1 1 d . . .
Fe2 Fe 1.0000 0.0000 0.5000 0.0310(5) Uani 1 2 d S . .
Cl3 Cl 0.68961(19) 0.1477(2) 0.48015(14) 0.0416(7) Uani 1 1 d . . .
Cl4 Cl 0.70766(18) -0.0811(2) 0.48831(14) 0.0416(7) Uani 1 1 d . . .
P2 P 0.83079(17) 0.05293(19) 0.35740(13) 0.0293(6) Uani 1 1 d . . .
O5 O 0.8757(5) 0.1524(5) 0.3287(4) 0.0393(18) Uani 1 1 d . . .
O6 O 0.8215(5) 0.2135(6) 0.1927(4) 0.047(2) Uani 1 1 d . . .
O7 O 0.8430(5) 0.0031(5) 0.2875(3) 0.0401(18) Uani 1 1 d . . .
O8 O 0.8954(6) -0.1762(6) 0.3181(5) 0.060(2) Uani 1 1 d . B .
C36 C 0.8287(7) 0.2396(8) 0.3099(5) 0.035(3) Uani 1 1 d . . .
C37 C 0.8183(8) 0.3009(8) 0.3580(6) 0.048(3) Uani 1 1 d . . .
H37 H 0.8367 0.2788 0.4060 0.057 Uiso 1 1 calc R . .
C38 C 0.7816(9) 0.3942(8) 0.3376(6) 0.052(3) Uani 1 1 d . . .
H38 H 0.7741 0.4349 0.3714 0.063 Uiso 1 1 calc R . .
C39 C 0.7553(8) 0.4276(7) 0.2653(6) 0.045(3) Uani 1 1 d D . .
C40 C 0.7675(7) 0.3687(7) 0.2176(6) 0.044(3) Uani 1 1 d . . .
H40 H 0.7489 0.3910 0.1697 0.052 Uiso 1 1 calc R . .
C41 C 0.8062(7) 0.2775(8) 0.2370(5) 0.039(3) Uani 1 1 d . . .
C42 C 0.7876(9) 0.2428(8) 0.1207(5) 0.048(3) Uani 1 1 d . . .
H42A H 0.7141 0.2556 0.1226 0.072 Uiso 1 1 calc R . .
H42B H 0.8063 0.1928 0.0932 0.072 Uiso 1 1 calc R . .
H42C H 0.8194 0.2997 0.0974 0.072 Uiso 1 1 calc R . .
C43 C 0.7117(10) 0.5282(7) 0.2432(7) 0.073(4) Uani 1 1 d D . .
H43A H 0.7316 0.5670 0.2766 0.088 Uiso 1 1 calc R . .
H43B H 0.7380 0.5547 0.1942 0.088 Uiso 1 1 calc R . .
C44 C 0.5979(11) 0.5286(11) 0.2449(10) 0.118(7) Uani 1 1 d D . .
H44 H 0.5701 0.4989 0.2113 0.142 Uiso 1 1 calc R . .
C45 C 0.5363(13) 0.5654(15) 0.2877(14) 0.172(12) Uani 1 1 d D . .
H45A H 0.5609 0.5958 0.3222 0.206 Uiso 1 1 calc R . .
H45B H 0.4658 0.5624 0.2851 0.206 Uiso 1 1 calc R . .
C46 C 0.9372(7) -0.0282(8) 0.2589(5) 0.035(2) Uani 1 1 d . B .
C47 C 0.9989(8) 0.0335(8) 0.2161(6) 0.044(3) Uani 1 1 d . . .
H47 H 0.9787 0.0986 0.2052 0.053 Uiso 1 1 calc R . .
C48 C 1.0934(8) -0.0023(8) 0.1886(6) 0.050(3) Uani 1 1 d . B .
H48 H 1.1360 0.0386 0.1576 0.059 Uiso 1 1 calc R . .
C49 C 1.1230(7) -0.0971(8) 0.2072(6) 0.052(3) Uani 1 1 d D . .
C50 C 1.0571(8) -0.1575(8) 0.2500(6) 0.054(3) Uani 1 1 d . B .
H50 H 1.0763 -0.2228 0.2613 0.065 Uiso 1 1 calc R . .
C51 C 0.9636(8) -0.1228(9) 0.2760(6) 0.048(3) Uani 1 1 d . . .
C52 C 0.9241(11) -0.2747(10) 0.3418(10) 0.106(6) Uani 1 1 d . . .
H52A H 0.9180 -0.3085 0.3025 0.158 Uiso 1 1 calc R B .
H52B H 0.8797 -0.3000 0.3828 0.158 Uiso 1 1 calc R . .
H52C H 0.9942 -0.2826 0.3560 0.158 Uiso 1 1 calc R . .
C53 C 1.2161(14) -0.143(2) 0.1740(14) 0.052(6) Uani 0.50 1 d PD B 1
H53A H 1.1970 -0.1682 0.1325 0.063 Uiso 0.50 1 calc PR B 1
H53B H 1.2647 -0.0951 0.1562 0.063 Uiso 0.50 1 calc PR B 1
C54 C 1.2656(19) -0.2205(16) 0.2265(15) 0.079(5) Uani 0.50 1 d PDU B 1
H54 H 1.2815 -0.2158 0.2735 0.094 Uiso 0.50 1 calc PR B 1
C55 C 1.284(3) -0.2970(19) 0.1980(18) 0.091(6) Uani 0.50 1 d PDU B 1
H55A H 1.2659 -0.2964 0.1505 0.109 Uiso 0.50 1 calc PR B 1
H55B H 1.3155 -0.3523 0.2252 0.109 Uiso 0.50 1 calc PR B 1
C53A C 1.2320(10) -0.1256(19) 0.1885(18) 0.052(6) Uani 0.50 1 d PD B 2
H53C H 1.2535 -0.0844 0.1433 0.063 Uiso 0.50 1 calc PR B 2
H53D H 1.2739 -0.1144 0.2266 0.063 Uiso 0.50 1 calc PR B 2
C54A C 1.2534(19) -0.2251(14) 0.1796(15) 0.079(5) Uani 0.50 1 d PDU B 2
H54A H 1.2523 -0.2313 0.1308 0.094 Uiso 0.50 1 calc PR B 2
C55A C 1.273(3) -0.3069(19) 0.2222(17) 0.091(6) Uani 0.50 1 d PDU B 2
H55C H 1.2767 -0.3101 0.2724 0.109 Uiso 0.50 1 calc PR B 2
H55D H 1.2847 -0.3625 0.2026 0.109 Uiso 0.50 1 calc PR B 2
C56 C 0.9405(7) -0.0013(7) 0.4041(5) 0.030(2) Uani 1 1 d . . .
C57 C 1.0379(7) 0.0364(7) 0.3924(5) 0.034(2) Uani 1 1 d . . .
H57 H 1.0509 0.0972 0.3668 0.041 Uiso 1 1 calc R . .
C58 C 1.1099(7) -0.0308(8) 0.4245(5) 0.035(3) Uani 1 1 d . . .
H58 H 1.1800 -0.0237 0.4253 0.042 Uiso 1 1 calc R . .
C59 C 1.0591(7) -0.1125(7) 0.4563(5) 0.036(2) Uani 1 1 d . . .
H59 H 1.0898 -0.1693 0.4820 0.043 Uiso 1 1 calc R . .
C60 C 0.9546(7) -0.0940(7) 0.4427(5) 0.032(2) Uani 1 1 d . . .
H60 H 0.9036 -0.1364 0.4569 0.038 Uiso 1 1 calc R . .
C61 C 0.5631(7) -0.0401(8) 0.3547(6) 0.044(3) Uani 1 1 d . . .
C62 C 0.5037(7) 0.0130(8) 0.4012(5) 0.041(3) Uani 1 1 d . . .
H62 H 0.4644 -0.0200 0.4399 0.049 Uiso 1 1 calc R . .
C63 C 0.5005(7) 0.1084(8) 0.3929(6) 0.037(3) Uani 1 1 d . . .
H63 H 0.4590 0.1399 0.4249 0.045 Uiso 1 1 calc R . .
C64 C 0.5589(7) 0.1607(8) 0.3367(6) 0.042(3) Uani 1 1 d . . .
C65 C 0.6162(8) 0.1112(9) 0.2889(6) 0.043(3) Uani 1 1 d . . .
H65 H 0.6538 0.1449 0.2497 0.052 Uiso 1 1 calc R . .
C66 C 0.6189(7) 0.0116(9) 0.2982(5) 0.048(3) Uani 1 1 d . . .
H66 H 0.6592 -0.0200 0.2657 0.058 Uiso 1 1 calc R . .
C67 C 0.5600(8) -0.1437(8) 0.3660(7) 0.053(3) Uani 1 1 d . . .
H67 H 0.5554 -0.1684 0.4188 0.064 Uiso 1 1 calc R . .
C68 C 0.6526(9) -0.1908(9) 0.3346(9) 0.085(5) Uani 1 1 d . . .
H68A H 0.6507 -0.1785 0.2822 0.127 Uiso 1 1 calc R . .
H68B H 0.6544 -0.2586 0.3527 0.127 Uiso 1 1 calc R . .
H68C H 0.7129 -0.1662 0.3484 0.127 Uiso 1 1 calc R . .
C69 C 0.4641(10) -0.1671(11) 0.3337(9) 0.088(5) Uani 1 1 d . . .
H69A H 0.4055 -0.1295 0.3498 0.131 Uiso 1 1 calc R . .
H69B H 0.4541 -0.2339 0.3496 0.131 Uiso 1 1 calc R . .
H69C H 0.4720 -0.1529 0.2812 0.131 Uiso 1 1 calc R . .
C70 C 0.5570(9) 0.2665(9) 0.3313(8) 0.061(4) Uani 1 1 d . . .
H70A H 0.6039 0.2925 0.2921 0.091 Uiso 1 1 calc R . .
H70B H 0.5771 0.2803 0.3766 0.091 Uiso 1 1 calc R . .
H70C H 0.4885 0.2948 0.3218 0.091 Uiso 1 1 calc R . .

loop_
_atom_site_aniso_label
_atom_site_aniso_U_11
_atom_site_aniso_U_22
_atom_site_aniso_U_33
_atom_site_aniso_U_23
_atom_site_aniso_U_13
_atom_site_aniso_U_12
Ru1 0.0151(4) 0.0342(5) 0.0332(4) 0.0056(4) -0.0039(3) -0.0014(3)
Fe1 0.0159(9) 0.0286(11) 0.0300(11) 0.0017(9) 0.0016(8) -0.0017(8)
Cl1 0.0254(12) 0.0508(15) 0.0331(13) 0.0087(11) -0.0040(9) -0.0015(11)
Cl2 0.0268(12) 0.0423(15) 0.0479(16) -0.0072(13) 0.0002(11) -0.0005(10)
P1 0.0153(11) 0.0298(13) 0.0277(12) 0.0035(10) -0.0018(9) -0.0006(9)
O1 0.021(3) 0.028(4) 0.050(4) -0.002(3) -0.003(3) 0.000(3)
O2 0.052(4) 0.056(4) 0.038(4) -0.007(3) -0.009(3) 0.006(3)
O3 0.017(3) 0.052(4) 0.026(3) 0.004(3) 0.003(3) -0.001(3)
O4 0.037(4) 0.031(4) 0.038(4) -0.002(3) 0.004(3) 0.004(3)
C1 0.022(5) 0.031(5) 0.038(5) -0.004(4) 0.002(4) -0.004(4)
C2 0.037(5) 0.037(5) 0.037(5) -0.002(4) -0.005(4) 0.001(4)
C3 0.033(5) 0.051(6) 0.049(6) -0.008(5) -0.017(4) 0.012(4)
C4 0.030(5) 0.042(5) 0.064(7) -0.020(5) -0.001(4) 0.002(4)
C5 0.045(6) 0.049(6) 0.042(5) -0.010(5) 0.008(4) 0.000(4)
C6 0.037(5) 0.035(5) 0.034(5) 0.001(4) -0.001(4) -0.006(4)
C7 0.085(9) 0.079(8) 0.032(5) -0.008(5) -0.009(5) 0.010(7)
C8 0.041(6) 0.073(8) 0.100(9) -0.025(7) -0.011(6) 0.013(5)
C9 0.077(6) 0.085(7) 0.085(7) -0.015(5) -0.006(5) -0.004(4)
C10 0.099(8) 0.106(8) 0.107(9) -0.019(5) -0.007(5) -0.005(5)
C8A 0.041(6) 0.073(8) 0.100(9) -0.025(7) -0.011(6) 0.013(5)
C9A 0.077(6) 0.085(7) 0.085(7) -0.015(5) -0.006(5) -0.004(4)
C10A 0.099(8) 0.106(8) 0.107(9) -0.019(5) -0.007(5) -0.005(5)
C11 0.017(5) 0.075(8) 0.039(6) -0.025(6) -0.010(4) 0.009(5)
C12 0.037(6) 0.039(6) 0.040(6) 0.004(5) -0.009(5) -0.006(5)
C13 0.051(7) 0.047(6) 0.045(6) -0.014(5) 0.001(5) -0.001(5)
C14 0.046(7) 0.061(8) 0.027(5) 0.001(5) 0.003(4) 0.005(6)
C15 0.027(5) 0.041(6) 0.032(5) 0.009(5) 0.002(4) -0.003(4)
C16 0.015(4) 0.059(7) 0.022(4) 0.004(5) -0.008(3) 0.006(4)
C17 0.035(6) 0.058(7) 0.047(6) 0.000(6) 0.001(5) 0.001(5)
C18 0.072(8) 0.066(8) 0.037(6) -0.012(5) 0.008(5) 0.013(6)
C19 0.087(7) 0.097(7) 0.083(7) -0.020(6) 0.006(5) -0.006(6)
C20 0.123(9) 0.125(8) 0.127(9) -0.037(6) -0.002(6) -0.007(6)
C21 0.017(4) 0.027(5) 0.027(5) 0.010(4) 0.001(4) 0.001(4)
C22 0.010(4) 0.032(5) 0.040(6) 0.003(4) -0.006(4) 0.001(4)
C23 0.018(5) 0.038(6) 0.061(8) 0.006(6) 0.007(5) -0.005(4)
C24 0.037(6) 0.038(6) 0.039(6) 0.001(5) 0.013(5) -0.011(5)
C25 0.033(5) 0.047(6) 0.026(5) -0.004(5) 0.001(4) -0.007(5)
C26 0.022(5) 0.039(6) 0.080(8) -0.016(6) -0.002(5) -0.010(4)
C27 0.014(4) 0.055(7) 0.046(6) 0.004(5) -0.013(4) -0.010(4)
C28 0.014(5) 0.053(7) 0.053(7) 0.000(5) 0.005(4) 0.002(4)
C29 0.027(6) 0.078(9) 0.043(6) 0.022(6) -0.013(5) -0.033(6)
C30 0.021(5) 0.058(8) 0.076(9) 0.020(7) -0.014(6) -0.013(5)
C31 0.022(5) 0.037(6) 0.097(10) 0.004(6) -0.027(6) -0.009(4)
C32 0.042(6) 0.057(7) 0.097(10) -0.030(6) -0.011(6) -0.006(5)
C33 0.065(9) 0.095(10) 0.099(10) -0.036(8) -0.022(8) 0.015(7)
C34 0.048(8) 0.115(13) 0.114(12) -0.049(10) -0.029(8) 0.005(8)
C35 0.020(5) 0.128(12) 0.036(6) 0.016(7) 0.000(4) -0.012(6)
Ru2 0.0158(4) 0.0482(5) 0.0270(4) 0.0033(4) -0.0040(3) -0.0031(4)
Fe2 0.0169(10) 0.0449(13) 0.0270(11) 0.0043(10) -0.0036(8) -0.0007(9)
Cl3 0.0294(13) 0.0574(17) 0.0362(14) -0.0044(13) -0.0068(10) 0.0000(12)
Cl4 0.0233(12) 0.0541(17) 0.0397(14) 0.0121(12) -0.0041(10) -0.0041(11)
P2 0.0148(11) 0.0417(15) 0.0279(13) 0.0031(11) -0.0044(9) -0.0013(10)
O5 0.024(4) 0.045(4) 0.041(4) 0.014(4) -0.006(3) -0.003(3)
O6 0.034(4) 0.057(5) 0.044(4) 0.009(4) -0.013(3) 0.003(4)
O7 0.017(3) 0.065(5) 0.038(4) -0.008(4) -0.003(3) 0.003(3)
O8 0.044(4) 0.058(5) 0.075(5) -0.007(4) 0.011(4) -0.015(4)
C36 0.020(5) 0.049(7) 0.028(5) 0.013(5) -0.009(4) -0.003(4)
C37 0.033(6) 0.059(8) 0.045(6) 0.005(6) -0.008(5) 0.001(5)
C38 0.059(7) 0.050(7) 0.045(6) 0.003(5) -0.003(5) -0.009(6)
C39 0.041(6) 0.044(7) 0.049(7) -0.003(5) 0.003(5) -0.005(5)
C40 0.028(6) 0.040(6) 0.052(7) 0.017(6) -0.004(5) -0.001(5)
C41 0.027(5) 0.057(7) 0.028(5) 0.001(5) -0.008(4) 0.016(5)
C42 0.052(7) 0.052(7) 0.034(6) 0.006(5) -0.007(5) -0.004(5)
C43 0.084(10) 0.056(8) 0.067(9) 0.009(7) 0.003(7) 0.008(7)
C44 0.108(13) 0.081(11) 0.144(16) 0.013(10) -0.024(12) 0.054(10)
C45 0.048(9) 0.140(17) 0.34(4) -0.09(2) 0.038(14) 0.017(10)
C46 0.023(5) 0.050(6) 0.034(5) -0.014(5) 0.001(4) -0.001(4)
C47 0.034(5) 0.052(7) 0.044(6) -0.006(5) 0.002(4) 0.005(5)
C48 0.035(5) 0.057(7) 0.056(6) -0.015(5) 0.005(4) 0.006(5)
C49 0.038(5) 0.065(7) 0.053(6) -0.020(5) 0.011(4) -0.002(5)
C50 0.042(6) 0.054(7) 0.071(7) -0.024(6) 0.001(5) -0.003(5)
C51 0.036(6) 0.071(8) 0.040(6) -0.019(6) 0.003(4) -0.013(5)
C52 0.080(10) 0.088(11) 0.135(14) -0.003(10) 0.051(9) -0.014(8)
C53 0.038(8) 0.058(12) 0.072(14) -0.045(8) 0.011(8) -0.007(8)
C54 0.075(6) 0.082(6) 0.079(7) -0.017(5) -0.002(5) -0.005(4)
C55 0.089(7) 0.087(7) 0.094(8) -0.015(5) -0.001(5) 0.004(4)
C53A 0.038(8) 0.058(12) 0.072(14) -0.045(8) 0.011(8) -0.007(8)
C54A 0.075(6) 0.082(6) 0.079(7) -0.017(5) -0.002(5) -0.005(4)
C55A 0.089(7) 0.087(7) 0.094(8) -0.015(5) -0.001(5) 0.004(4)
C56 0.020(5) 0.041(6) 0.032(5) -0.010(5) -0.005(4) -0.007(4)
C57 0.027(5) 0.040(6) 0.031(5) 0.003(5) -0.003(4) -0.005(4)
C58 0.019(5) 0.060(7) 0.027(5) -0.010(5) -0.003(4) 0.002(5)
C59 0.025(5) 0.047(6) 0.033(5) -0.003(5) -0.002(4) 0.009(5)
C60 0.021(5) 0.043(6) 0.030(5) -0.001(4) -0.007(4) -0.004(4)
C61 0.019(5) 0.067(7) 0.045(6) -0.003(5) -0.009(4) -0.010(4)
C62 0.012(4) 0.070(8) 0.034(6) 0.005(5) 0.001(4) -0.002(5)
C63 0.016(4) 0.043(6) 0.045(6) 0.017(5) -0.006(4) -0.011(4)
C64 0.017(5) 0.058(7) 0.046(6) 0.007(5) -0.008(4) 0.001(4)
C65 0.028(6) 0.067(8) 0.031(6) 0.008(5) -0.009(4) -0.013(5)
C66 0.019(5) 0.096(10) 0.031(5) -0.017(6) -0.005(4) 0.002(5)
C67 0.033(5) 0.058(7) 0.074(7) -0.021(6) -0.013(5) -0.005(5)
C68 0.038(6) 0.079(9) 0.150(14) -0.050(9) -0.007(7) -0.004(6)
C69 0.055(8) 0.100(11) 0.125(12) -0.052(10) -0.031(8) -0.016(8)
C70 0.041(7) 0.060(8) 0.074(9) 0.009(7) -0.019(6) 0.002(6)

loop_
_atom_type_symbol
_atom_type_description
_atom_type_scat_dispersion_real
_atom_type_scat_dispersion_imag
_atom_type_scat_source
C C 0.0033 0.0016 'International Tables Vol C Tables 4.2.6.8 and 6.1.1.4'
H H 0.0000 0.0000 'International Tables Vol C Tables 4.2.6.8 and 6.1.1.4'
O O 0.0106 0.0060 'International Tables Vol C Tables 4.2.6.8 and 6.1.1.4'
P P 0.1023 0.0942 'International Tables Vol C Tables 4.2.6.8 and 6.1.1.4'
Cl Cl 0.1484 0.1585 'International Tables Vol C Tables 4.2.6.8 and 6.1.1.4'
Fe Fe 0.3463 0.8444 'International Tables Vol C Tables 4.2.6.8 and 6.1.1.4'
Ru Ru -1.2594 0.8363 'International Tables Vol C Tables 4.2.6.8 and 6.1.1.4'

loop_
_geom_angle_atom_site_label_1
_geom_angle_atom_site_label_2
_geom_angle_atom_site_label_3
_geom_angle
_geom_angle_site_symmetry_1
_geom_angle_site_symmetry_3
C31 Ru1 C30 36.7(5) . .
C31 Ru1 C26 38.6(4) . .
C30 Ru1 C26 68.7(5) . .
C31 Ru1 C29 66.5(5) . .
C30 Ru1 C29 36.9(5) . .
C26 Ru1 C29 81.1(4) . .
C31 Ru1 C28 76.6(5) . .
C30 Ru1 C28 65.8(4) . .
C26 Ru1 C28 65.6(4) . .
C29 Ru1 C28 37.6(4) . .
C31 Ru1 C27 65.9(4) . .
C30 Ru1 C27 77.9(4) . .
C26 Ru1 C27 36.8(4) . .
C29 Ru1 C27 66.5(4) . .
C28 Ru1 C27 35.0(4) . .
C31 Ru1 P1 93.3(3) . .
C30 Ru1 P1 90.9(3) . .
C26 Ru1 P1 120.6(3) . .
C29 Ru1 P1 115.1(3) . .
C28 Ru1 P1 152.7(3) . .
C27 Ru1 P1 157.2(3) . .
C31 Ru1 Cl2 157.3(4) . .
C30 Ru1 Cl2 120.8(4) . .
C26 Ru1 Cl2 148.5(3) . .
C29 Ru1 Cl2 91.7(4) . .
C28 Ru1 Cl2 90.1(3) . .
C27 Ru1 Cl2 112.5(3) . .
P1 Ru1 Cl2 90.32(9) . .
C31 Ru1 Cl1 116.2(4) . .
C30 Ru1 Cl1 152.9(4) . .
C26 Ru1 Cl1 88.0(3) . .
C29 Ru1 Cl1 155.5(3) . .
C28 Ru1 Cl1 117.9(3) . .
C27 Ru1 Cl1 91.7(3) . .
P1 Ru1 Cl1 89.39(8) . .
Cl2 Ru1 Cl1 86.30(10) . .
C21 Fe1 C21 179.999(1) . 2_665
C21 Fe1 C22 138.0(3) . 2_665
C21 Fe1 C22 42.0(3) 2_665 2_665
C21 Fe1 C22 42.0(3) . .
C21 Fe1 C22 138.0(3) 2_665 .
C22 Fe1 C22 180.0(3) 2_665 .
C21 Fe1 C25 138.3(4) . 2_665
C21 Fe1 C25 41.7(4) 2_665 2_665
C22 Fe1 C25 69.6(4) 2_665 2_665
C22 Fe1 C25 110.4(4) . 2_665
C21 Fe1 C25 41.7(4) . .
C21 Fe1 C25 138.3(4) 2_665 .
C22 Fe1 C25 110.4(4) 2_665 .
C22 Fe1 C25 69.6(4) . .
C25 Fe1 C25 180.000(1) 2_665 .
C21 Fe1 C24 68.5(4) . .
C21 Fe1 C24 111.5(4) 2_665 .
C22 Fe1 C24 111.7(4) 2_665 .
C22 Fe1 C24 68.3(4) . .
C25 Fe1 C24 140.3(4) 2_665 .
C25 Fe1 C24 39.7(4) . .
C21 Fe1 C24 111.5(4) . 2_665
C21 Fe1 C24 68.5(4) 2_665 2_665
C22 Fe1 C24 68.3(4) 2_665 2_665
C22 Fe1 C24 111.7(4) . 2_665
C25 Fe1 C24 39.7(4) 2_665 2_665
C25 Fe1 C24 140.3(4) . 2_665
C24 Fe1 C24 180.000(1) . 2_665
C21 Fe1 C23 110.7(4) . 2_665
C21 Fe1 C23 69.3(4) 2_665 2_665
C22 Fe1 C23 41.1(4) 2_665 2_665
C22 Fe1 C23 138.9(4) . 2_665
C25 Fe1 C23 67.7(4) 2_665 2_665
C25 Fe1 C23 112.3(4) . 2_665
C24 Fe1 C23 140.3(4) . 2_665
C24 Fe1 C23 39.7(4) 2_665 2_665
C21 Fe1 C23 69.3(4) . .
C21 Fe1 C23 110.7(4) 2_665 .
C22 Fe1 C23 138.9(4) 2_665 .
C22 Fe1 C23 41.1(4) . .
C25 Fe1 C23 112.3(4) 2_665 .
C25 Fe1 C23 67.7(4) . .
C24 Fe1 C23 39.7(4) . .
C24 Fe1 C23 140.3(4) 2_665 .
C23 Fe1 C23 180.0(4) 2_665 .
O1 P1 O3 103.6(3) . .
O1 P1 C21 101.8(4) . .
O3 P1 C21 95.2(4) . .
O1 P1 Ru1 106.0(2) . .
O3 P1 Ru1 118.6(2) . .
C21 P1 Ru1 128.4(3) . .
C1 O1 P1 123.4(6) . .
C6 O2 C7 116.5(8) . .
C11 O3 P1 130.6(6) . .
C16 O4 C17 117.1(8) . .
C2 C1 O1 120.5(9) . .
C2 C1 C6 118.9(9) . .
O1 C1 C6 120.5(8) . .
C3 C2 C1 119.2(9) . .
C3 C2 H2 120.4 . .
C1 C2 H2 120.4 . .
C4 C3 C2 122.1(9) . .
C4 C3 H3 118.9 . .
C2 C3 H3 118.9 . .
C3 C4 C5 119.1(8) . .
C3 C4 C8 123.0(10) . .
C5 C4 C8 117.9(9) . .
C6 C5 C4 119.7(9) . .
C6 C5 H5 120.2 . .
C4 C5 H5 120.2 . .
O2 C6 C5 125.4(9) . .
O2 C6 C1 113.7(9) . .
C5 C6 C1 120.8(9) . .
O2 C7 H7A 109.5 . .
O2 C7 H7B 109.5 . .
H7A C7 H7B 109.5 . .
O2 C7 H7C 109.5 . .
H7A C7 H7C 109.5 . .
H7B C7 H7C 109.5 . .
C9 C8 C4 115.3(13) . .
C9 C8 H8A 108.4 . .
C4 C8 H8A 108.4 . .
C9 C8 H8B 108.4 . .
C4 C8 H8B 108.4 . .
H8A C8 H8B 107.5 . .
C10 C9 C8 137(3) . .
C10 C9 H9 111.4 . .
C8 C9 H9 111.4 . .
C9 C10 H10A 120.0 . .
C9 C10 H10B 120.0 . .
H10A C10 H10B 120.0 . .
C10A C9A H9A 120.5 . .
C9A C10A H10C 120.0 . .
C9A C10A H10D 120.0 . .
H10C C10A H10D 120.0 . .
C16 C11 C12 121.4(10) . .
C16 C11 O3 122.3(10) . .
C12 C11 O3 115.9(11) . .
C11 C12 C13 118.8(10) . .
C11 C12 H12 120.6 . .
C13 C12 H12 120.6 . .
C14 C13 C12 120.5(10) . .
C14 C13 H13 119.7 . .
C12 C13 H13 119.7 . .
C13 C14 C15 119.7(9) . .
C13 C14 C18 120.5(11) . .
C15 C14 C18 119.6(10) . .
C16 C15 C14 120.0(9) . .
C16 C15 H15 120.0 . .
C14 C15 H15 120.0 . .
C11 C16 O4 116.1(9) . .
C11 C16 C15 119.5(10) . .
O4 C16 C15 124.3(9) . .
O4 C17 H17A 109.5 . .
O4 C17 H17B 109.5 . .
H17A C17 H17B 109.5 . .
O4 C17 H17C 109.5 . .
H17A C17 H17C 109.5 . .
H17B C17 H17C 109.5 . .
C19 C18 C14 112.0(10) . .
C19 C18 H18A 109.2 . .
C14 C18 H18A 109.2 . .
C19 C18 H18B 109.2 . .
C14 C18 H18B 109.2 . .
H18A C18 H18B 107.9 . .
C20 C19 C18 128.4(16) . .
C20 C19 H19 115.8 . .
C18 C19 H19 115.8 . .
C19 C20 H20A 120.0 . .
C19 C20 H20B 120.0 . .
H20A C20 H20B 120.0 . .
C25 C21 C22 106.5(8) . .
C25 C21 P1 127.8(7) . .
C22 C21 P1 123.9(7) . .
C25 C21 Fe1 69.9(5) . .
C22 C21 Fe1 69.2(5) . .
P1 C21 Fe1 137.5(5) . .
C23 C22 C21 106.8(9) . .
C23 C22 Fe1 70.2(6) . .
C21 C22 Fe1 68.8(5) . .
C23 C22 H22 126.6 . .
C21 C22 H22 126.6 . .
Fe1 C22 H22 126.0 . .
C24 C23 C22 108.4(9) . .
C24 C23 Fe1 70.1(6) . .
C22 C23 Fe1 68.7(5) . .
C24 C23 H23 125.8 . .
C22 C23 H23 125.8 . .
Fe1 C23 H23 127.0 . .
C25 C24 C23 110.4(9) . .
C25 C24 Fe1 70.0(6) . .
C23 C24 Fe1 70.3(6) . .
C25 C24 H24 124.8 . .
C23 C24 H24 124.8 . .
Fe1 C24 H24 126.5 . .
C24 C25 C21 107.9(9) . .
C24 C25 Fe1 70.3(6) . .
C21 C25 Fe1 68.5(6) . .
C24 C25 H25 126.0 . .
C21 C25 H25 126.0 . .
Fe1 C25 H25 126.8 . .
C27 C26 C31 115.0(11) . .
C27 C26 C32 115.9(10) . .
C31 C26 C32 129.0(11) . .
C27 C26 Ru1 73.9(6) . .
C31 C26 Ru1 69.0(6) . .
C32 C26 Ru1 128.5(8) . .
C28 C27 C26 121.1(10) . .
C28 C27 Ru1 71.3(6) . .
C26 C27 Ru1 69.3(5) . .
C28 C27 H27 119.5 . .
C26 C27 H27 119.5 . .
Ru1 C27 H27 133.1 . .
C27 C28 C29 123.3(11) . .
C27 C28 Ru1 73.7(6) . .
C29 C28 Ru1 70.1(6) . .
C27 C28 H28 118.4 . .
C29 C28 H28 118.4 . .
Ru1 C28 H28 130.8 . .
C30 C29 C28 116.0(11) . .
C30 C29 C35 123.0(11) . .
C28 C29 C35 121.0(12) . .
C30 C29 Ru1 69.8(7) . .
C28 C29 Ru1 72.3(6) . .
C35 C29 Ru1 128.5(8) . .
C31 C30 C29 121.5(11) . .
C31 C30 Ru1 71.6(7) . .
C29 C30 Ru1 73.3(7) . .
C31 C30 H30 119.3 . .
C29 C30 H30 119.3 . .
Ru1 C30 H30 128.1 . .
C30 C31 C26 122.8(12) . .
C30 C31 Ru1 71.7(7) . .
C26 C31 Ru1 72.4(6) . .
C30 C31 H31 118.6 . .
C26 C31 H31 118.6 . .
Ru1 C31 H31 130.2 . .
C33 C32 C26 114.5(10) . .
C33 C32 C34 113.2(11) . .
C26 C32 C34 103.8(11) . .
C33 C32 H32 108.3 . .
C26 C32 H32 108.3 . .
C34 C32 H32 108.3 . .
C32 C33 H33A 109.5 . .
C32 C33 H33B 109.5 . .
H33A C33 H33B 109.5 . .
C32 C33 H33C 109.5 . .
H33A C33 H33C 109.5 . .
H33B C33 H33C 109.5 . .
C32 C34 H34A 109.5 . .
C32 C34 H34B 109.5 . .
H34A C34 H34B 109.5 . .
C32 C34 H34C 109.5 . .
H34A C34 H34C 109.5 . .
H34B C34 H34C 109.5 . .
C29 C35 H35A 109.5 . .
C29 C35 H35B 109.5 . .
H35A C35 H35B 109.5 . .
C29 C35 H35C 109.5 . .
H35A C35 H35C 109.5 . .
H35B C35 H35C 109.5 . .
C65 Ru2 C66 38.2(4) . .
C65 Ru2 C64 37.3(4) . .
C66 Ru2 C64 68.4(4) . .
C65 Ru2 C62 77.6(4) . .
C66 Ru2 C62 66.2(4) . .
C64 Ru2 C62 65.7(4) . .
C65 Ru2 C61 67.7(4) . .
C66 Ru2 C61 37.0(4) . .
C64 Ru2 C61 80.5(4) . .
C62 Ru2 C61 37.6(4) . .
C65 Ru2 C63 66.1(4) . .
C66 Ru2 C63 78.7(4) . .
C64 Ru2 C63 36.9(4) . .
C62 Ru2 C63 35.4(4) . .
C61 Ru2 C63 66.8(4) . .
C65 Ru2 P2 91.1(3) . .
C66 Ru2 P2 93.1(3) . .
C64 Ru2 P2 115.6(3) . .
C62 Ru2 P2 157.8(3) . .
C61 Ru2 P2 120.3(3) . .
C63 Ru2 P2 152.4(2) . .
C65 Ru2 Cl4 152.4(3) . .
C66 Ru2 Cl4 114.2(3) . .
C64 Ru2 Cl4 155.2(3) . .
C62 Ru2 Cl4 92.2(3) . .
C61 Ru2 Cl4 88.5(3) . .
C63 Ru2 Cl4 118.4(2) . .
P2 Ru2 Cl4 89.08(9) . .
C65 Ru2 Cl3 120.6(3) . .
C66 Ru2 Cl3 158.6(3) . .
C64 Ru2 Cl3 91.2(3) . .
C62 Ru2 Cl3 112.2(3) . .
C61 Ru2 Cl3 149.2(3) . .
C63 Ru2 Cl3 88.8(3) . .
P2 Ru2 Cl3 90.08(10) . .
Cl4 Ru2 Cl3 87.04(10) . .
C56 Fe2 C56 179.998(1) 2_756 .
C56 Fe2 C59 68.2(4) 2_756 2_756
C56 Fe2 C59 111.8(4) . 2_756
C56 Fe2 C59 111.8(4) 2_756 .
C56 Fe2 C59 68.2(4) . .
C59 Fe2 C59 179.999(1) 2_756 .
C56 Fe2 C57 138.8(4) 2_756 .
C56 Fe2 C57 41.2(4) . .
C59 Fe2 C57 112.5(4) 2_756 .
C59 Fe2 C57 67.5(4) . .
C56 Fe2 C57 41.2(4) 2_756 2_756
C56 Fe2 C57 138.8(4) . 2_756
C59 Fe2 C57 67.5(4) 2_756 2_756
C59 Fe2 C57 112.5(4) . 2_756
C57 Fe2 C57 179.999(1) . 2_756
C56 Fe2 C60 139.7(4) 2_756 .
C56 Fe2 C60 40.3(4) . .
C59 Fe2 C60 139.4(4) 2_756 .
C59 Fe2 C60 40.6(3) . .
C57 Fe2 C60 68.0(4) . .
C57 Fe2 C60 112.0(4) 2_756 .
C56 Fe2 C60 40.3(4) 2_756 2_756
C56 Fe2 C60 139.7(4) . 2_756
C59 Fe2 C60 40.6(3) 2_756 2_756
C59 Fe2 C60 139.4(3) . 2_756
C57 Fe2 C60 112.0(4) . 2_756
C57 Fe2 C60 68.0(4) 2_756 2_756
C60 Fe2 C60 179.998(1) . 2_756
C56 Fe2 C58 111.6(4) 2_756 .
C56 Fe2 C58 68.4(4) . .
C59 Fe2 C58 139.2(4) 2_756 .
C59 Fe2 C58 40.8(4) . .
C57 Fe2 C58 39.5(4) . .
C57 Fe2 C58 140.5(4) 2_756 .
C60 Fe2 C58 68.4(4) . .
C60 Fe2 C58 111.6(4) 2_756 .
C56 Fe2 C58 68.4(4) 2_756 2_756
C56 Fe2 C58 111.6(4) . 2_756
C59 Fe2 C58 40.8(4) 2_756 2_756
C59 Fe2 C58 139.2(4) . 2_756
C57 Fe2 C58 140.5(4) . 2_756
C57 Fe2 C58 39.5(4) 2_756 2_756
C60 Fe2 C58 111.6(4) . 2_756
C60 Fe2 C58 68.4(4) 2_756 2_756
C58 Fe2 C58 179.999(2) . 2_756
O5 P2 O7 103.3(4) . .
O5 P2 C56 96.0(4) . .
O7 P2 C56 100.2(4) . .
O5 P2 Ru2 118.7(3) . .
O7 P2 Ru2 106.3(3) . .
C56 P2 Ru2 128.7(3) . .
C36 O5 P2 130.9(6) . .
C41 O6 C42 116.9(8) . .
C46 O7 P2 122.9(6) . .
C51 O8 C52 118.0(9) . .
O5 C36 C37 120.4(8) . .
O5 C36 C41 121.3(10) . .
C37 C36 C41 117.2(10) . .
C36 C37 C38 121.7(10) . .
C36 C37 H37 119.2 . .
C38 C37 H37 119.2 . .
C37 C38 C39 119.1(11) . .
C37 C38 H38 120.5 . .
C39 C38 H38 120.5 . .
C40 C39 C38 119.5(9) . .
C40 C39 C43 121.0(10) . .
C38 C39 C43 119.4(11) . .
C39 C40 C41 121.6(10) . .
C39 C40 H40 119.2 . .
C41 C40 H40 119.2 . .
O6 C41 C40 125.6(9) . .
O6 C41 C36 113.6(9) . .
C40 C41 C36 120.7(11) . .
O6 C42 H42A 109.5 . .
O6 C42 H42B 109.5 . .
H42A C42 H42B 109.5 . .
O6 C42 H42C 109.5 . .
H42A C42 H42C 109.5 . .
H42B C42 H42C 109.5 . .
C44 C43 C39 108.4(10) . .
C44 C43 H43A 110.0 . .
C39 C43 H43A 110.0 . .
C44 C43 H43B 110.0 . .
C39 C43 H43B 110.0 . .
H43A C43 H43B 108.4 . .
C45 C44 C43 125.6(18) . .
C45 C44 H44 117.2 . .
C43 C44 H44 117.2 . .
C44 C45 H45A 120.0 . .
C44 C45 H45B 120.0 . .
H45A C45 H45B 120.0 . .
C51 C46 C47 122.4(10) . .
C51 C46 O7 116.3(9) . .
C47 C46 O7 121.3(9) . .
C46 C47 C48 118.8(10) . .
C46 C47 H47 120.6 . .
C48 C47 H47 120.6 . .
C49 C48 C47 119.7(10) . .
C49 C48 H48 120.2 . .
C47 C48 H48 120.2 . .
C48 C49 C50 119.6(9) . .
C48 C49 C53A 116.0(14) . .
C50 C49 C53A 123.8(15) . .
C48 C49 C53 123.1(15) . .
C50 C49 C53 116.5(15) . .
C53A C49 C53 18.2(17) . .
C51 C50 C49 120.8(11) . .
C51 C50 H50 119.6 . .
C49 C50 H50 119.6 . .
O8 C51 C46 116.6(10) . .
O8 C51 C50 124.7(11) . .
C46 C51 C50 118.7(10) . .
O8 C52 H52A 109.5 . .
O8 C52 H52B 109.5 . .
H52A C52 H52B 109.5 . .
O8 C52 H52C 109.5 . .
H52A C52 H52C 109.5 . .
H52B C52 H52C 109.5 . .
C54 C53 C49 111.9(19) . .
C54 C53 H53A 109.2 . .
C49 C53 H53A 109.2 . .
C54 C53 H53B 109.2 . .
C49 C53 H53B 109.2 . .
H53A C53 H53B 107.9 . .
C55 C54 C53 110(3) . .
C55 C54 H54 124.8 . .
C53 C54 H54 124.8 . .
C54 C55 H55A 120.0 . .
C54 C55 H55B 120.0 . .
H55A C55 H55B 120.0 . .
C54A C53A C49 115.4(18) . .
C54A C53A H53C 108.4 . .
C49 C53A H53C 108.4 . .
C54A C53A H53D 108.4 . .
C49 C53A H53D 108.4 . .
H53C C53A H53D 107.5 . .
C55A C54A C53A 136(3) . .
C55A C54A H54A 111.8 . .
C53A C54A H54A 111.8 . .
C54A C55A H55C 120.0 . .
C54A C55A H55D 120.0 . .
H55C C55A H55D 120.0 . .
C60 C56 C57 107.5(8) . .
C60 C56 P2 127.4(7) . .
C57 C56 P2 123.4(8) . .
C60 C56 Fe2 70.6(6) . .
C57 C56 Fe2 69.9(5) . .
P2 C56 Fe2 136.5(6) . .
C58 C57 C56 109.0(9) . .
C58 C57 Fe2 70.5(6) . .
C56 C57 Fe2 69.0(5) . .
C58 C57 H57 125.5 . .
C56 C57 H57 125.5 . .
Fe2 C57 H57 126.6 . .
C57 C58 C59 107.6(9) . .
C57 C58 Fe2 69.9(6) . .
C59 C58 Fe2 69.2(6) . .
C57 C58 H58 126.2 . .
C59 C58 H58 126.2 . .
Fe2 C58 H58 126.2 . .
C60 C59 C58 108.2(8) . .
C60 C59 Fe2 70.0(6) . .
C58 C59 Fe2 70.0(6) . .
C60 C59 H59 125.9 . .
C58 C59 H59 125.9 . .
Fe2 C59 H59 125.7 . .
C56 C60 C59 107.7(8) . .
C56 C60 Fe2 69.2(6) . .
C59 C60 Fe2 69.3(6) . .
C56 C60 H60 126.1 . .
C59 C60 H60 126.1 . .
Fe2 C60 H60 126.9 . .
C66 C61 C62 116.2(11) . .
C66 C61 C67 123.4(11) . .
C62 C61 C67 120.3(10) . .
C66 C61 Ru2 69.5(6) . .
C62 C61 Ru2 71.2(6) . .
C67 C61 Ru2 131.6(7) . .
C63 C62 C61 123.6(10) . .
C63 C62 Ru2 73.5(6) . .
C61 C62 Ru2 71.2(5) . .
C63 C62 H62 118.2 . .
C61 C62 H62 118.2 . .
Ru2 C62 H62 130.0 . .
C62 C63 C64 120.3(11) . .
C62 C63 Ru2 71.1(6) . .
C64 C63 Ru2 70.2(6) . .
C62 C63 H63 119.9 . .
C64 C63 H63 119.9 . .
Ru2 C63 H63 131.7 . .
C65 C64 C63 117.7(11) . .
C65 C64 C70 123.7(11) . .
C63 C64 C70 118.6(11) . .
C65 C64 Ru2 69.5(6) . .
C63 C64 Ru2 72.9(6) . .
C70 C64 Ru2 128.2(8) . .
C64 C65 C66 121.5(10) . .
C64 C65 Ru2 73.1(6) . .
C66 C65 Ru2 70.9(6) . .
C64 C65 H65 119.3 . .
C66 C65 H65 119.3 . .
Ru2 C65 H65 129.1 . .
C61 C66 C65 120.7(11) . .
C61 C66 Ru2 73.5(6) . .
C65 C66 Ru2 70.8(6) . .
C61 C66 H66 119.6 . .
C65 C66 H66 119.6 . .
Ru2 C66 H66 128.2 . .
C61 C67 C68 112.6(10) . .
C61 C67 C69 109.2(10) . .
C68 C67 C69 110.4(11) . .
C61 C67 H67 108.2 . .
C68 C67 H67 108.2 . .
C69 C67 H67 108.2 . .
C67 C68 H68A 109.5 . .
C67 C68 H68B 109.5 . .
H68A C68 H68B 109.5 . .
C67 C68 H68C 109.5 . .
H68A C68 H68C 109.5 . .
H68B C68 H68C 109.5 . .
C67 C69 H69A 109.5 . .
C67 C69 H69B 109.5 . .
H69A C69 H69B 109.5 . .
C67 C69 H69C 109.5 . .
H69A C69 H69C 109.5 . .
H69B C69 H69C 109.5 . .
C64 C70 H70A 109.5 . .
C64 C70 H70B 109.5 . .
H70A C70 H70B 109.5 . .
C64 C70 H70C 109.5 . .
H70A C70 H70C 109.5 . .
H70B C70 H70C 109.5 . .

loop_
_geom_bond_atom_site_label_1
_geom_bond_atom_site_label_2
_geom_bond_distance
_geom_bond_site_symmetry_2
Ru1 C31 2.175(11) .
Ru1 C30 2.176(12) .
Ru1 C26 2.220(11) .
Ru1 C29 2.221(11) .
Ru1 C28 2.250(10) .
Ru1 C27 2.279(9) .
Ru1 P1 2.307(2) .
Ru1 Cl2 2.383(3) .
Ru1 Cl1 2.403(2) .
Fe1 C21 2.028(9) .
Fe1 C21 2.028(9) 2_665
Fe1 C22 2.033(9) 2_665
Fe1 C22 2.033(9) .
Fe1 C25 2.047(11) 2_665
Fe1 C25 2.047(11) .
Fe1 C24 2.051(11) .
Fe1 C24 2.051(11) 2_665
Fe1 C23 2.053(10) 2_665
Fe1 C23 2.053(10) .
P1 O1 1.628(7) .
P1 O3 1.629(7) .
P1 C21 1.786(9) .
O1 C1 1.398(10) .
O2 C6 1.362(11) .
O2 C7 1.409(12) .
O3 C11 1.409(12) .
O4 C16 1.377(12) .
O4 C17 1.400(12) .
C1 C2 1.385(13) .
C1 C6 1.409(13) .
C2 C3 1.376(13) .
C2 H2 0.9500 .
C3 C4 1.366(14) .
C3 H3 0.9500 .
C4 C5 1.396(14) .
C4 C8 1.515(6) .
C5 C6 1.367(13) .
C5 H5 0.9500 .
C7 H7A 0.9800 .
C7 H7B 0.9800 .
C7 H7C 0.9800 .
C8 C9 1.482(12) .
C8 H8A 0.9900 .
C8 H8B 0.9900 .
C9 C10 1.305(13) .
C9 H9 0.9500 .
C10 H10A 0.9500 .
C10 H10B 0.9500 .
C9A C10A 1.333(14) .
C9A H9A 0.9500 .
C10A H10C 0.9500 .
C10A H10D 0.9500 .
C11 C16 1.334(15) .
C11 C12 1.389(15) .
C12 C13 1.394(15) .
C12 H12 0.9500 .
C13 C14 1.345(15) .
C13 H13 0.9500 .
C14 C15 1.393(15) .
C14 C18 1.514(8) .
C15 C16 1.392(13) .
C15 H15 0.9500 .
C17 H17A 0.9800 .
C17 H17B 0.9800 .
C17 H17C 0.9800 .
C18 C19 1.498(11) .
C18 H18A 0.9900 .
C18 H18B 0.9900 .
C19 C20 1.292(11) .
C19 H19 0.9500 .
C20 H20A 0.9500 .
C20 H20B 0.9500 .
C21 C25 1.450(13) .
C21 C22 1.457(12) .
C22 C23 1.435(14) .
C22 H22 0.9500 .
C23 C24 1.392(15) .
C23 H23 0.9500 .
C24 C25 1.390(13) .
C24 H24 0.9500 .
C25 H25 0.9500 .
C26 C27 1.421(14) .
C26 C31 1.452(15) .
C26 C32 1.531(17) .
C27 C28 1.361(16) .
C27 H27 0.9500 .
C28 C29 1.442(15) .
C28 H28 0.9500 .
C29 C30 1.393(17) .
C29 C35 1.508(17) .
C30 C31 1.371(18) .
C30 H30 0.9500 .
C31 H31 0.9500 .
C32 C33 1.508(17) .
C32 C34 1.589(18) .
C32 H32 1.0000 .
C33 H33A 0.9800 .
C33 H33B 0.9800 .
C33 H33C 0.9800 .
C34 H34A 0.9800 .
C34 H34B 0.9800 .
C34 H34C 0.9800 .
C35 H35A 0.9800 .
C35 H35B 0.9800 .
C35 H35C 0.9800 .
Ru2 C65 2.176(10) .
Ru2 C66 2.177(11) .
Ru2 C64 2.223(10) .
Ru2 C62 2.229(9) .
Ru2 C61 2.229(11) .
Ru2 C63 2.258(10) .
Ru2 P2 2.304(2) .
Ru2 Cl4 2.391(3) .
Ru2 Cl3 2.396(3) .
Fe2 C56 2.041(9) 2_756
Fe2 C56 2.041(9) .
Fe2 C59 2.050(10) 2_756
Fe2 C59 2.050(10) .
Fe2 C57 2.053(10) .
Fe2 C57 2.053(10) 2_756
Fe2 C60 2.059(10) .
Fe2 C60 2.059(10) 2_756
Fe2 C58 2.061(10) .
Fe2 C58 2.061(10) 2_756
P2 O5 1.601(7) .
P2 O7 1.624(7) .
P2 C56 1.804(10) .
O5 C36 1.359(12) .
O6 C41 1.365(12) .
O6 C42 1.445(12) .
O7 C46 1.406(11) .
O8 C51 1.364(13) .
O8 C52 1.445(16) .
C36 C37 1.389(15) .
C36 C41 1.432(12) .
C37 C38 1.395(15) .
C37 H37 0.9500 .
C38 C39 1.425(15) .
C38 H38 0.9500 .
C39 C40 1.355(15) .
C39 C43 1.519(8) .
C40 C41 1.373(14) .
C40 H40 0.9500 .
C42 H42A 0.9800 .
C42 H42B 0.9800 .
C42 H42C 0.9800 .
C43 C44 1.514(11) .
C43 H43A 0.9900 .
C43 H43B 0.9900 .
C44 C45 1.272(12) .
C44 H44 0.9500 .
C45 H45A 0.9500 .
C45 H45B 0.9500 .
C46 C51 1.374(15) .
C46 C47 1.381(15) .
C47 C48 1.423(13) .
C47 H47 0.9500 .
C48 C49 1.387(15) .
C48 H48 0.9500 .
C49 C50 1.404(15) .
C49 C53A 1.513(10) .
C49 C53 1.513(10) .
C50 C51 1.397(14) .
C50 H50 0.9500 .
C52 H52A 0.9800 .
C52 H52B 0.9800 .
C52 H52C 0.9800 .
C53 C54 1.496(13) .
C53 H53A 0.9900 .
C53 H53B 0.9900 .
C54 C55 1.326(14) .
C54 H54 0.9500 .
C55 H55A 0.9500 .
C55 H55B 0.9500 .
C53A C54A 1.492(12) .
C53A H53C 0.9900 .
C53A H53D 0.9900 .
C54A C55A 1.325(13) .
C54A H54A 0.9500 .
C55A H55C 0.9500 .
C55A H55D 0.9500 .
C56 C60 1.411(14) .
C56 C57 1.439(13) .
C57 C58 1.391(13) .
C57 H57 0.9500 .
C58 C59 1.432(14) .
C58 H58 0.9500 .
C59 C60 1.427(12) .
C59 H59 0.9500 .
C60 H60 0.9500 .
C61 C66 1.398(15) .
C61 C62 1.437(14) .
C61 C67 1.488(15) .
C62 C63 1.366(16) .
C62 H62 0.9500 .
C63 C64 1.417(14) .
C63 H63 0.9500 .
C64 C65 1.408(15) .
C64 C70 1.524(16) .
C65 C66 1.425(16) .
C65 H65 0.9500 .
C66 H66 0.9500 .
C67 C68 1.502(15) .
C67 C69 1.547(15) .
C67 H67 1.0000 .
C68 H68A 0.9800 .
C68 H68B 0.9800 .
C68 H68C 0.9800 .
C69 H69A 0.9800 .
C69 H69B 0.9800 .
C69 H69C 0.9800 .
C70 H70A 0.9800 .
C70 H70B 0.9800 .
C70 H70C 0.9800 .
